data_7702307
loop_
_publ_author_name
'Thirupathi, Natesan'
'Krishnamurthy, Setharampattu S.'
'Nethaji, Munirathinam'

_publ_section_title
;
 Synthesis, reactivity and structural characterisation of bicyclic
 tetraphosphapentazanes
;
_journal_issue 9
_journal_name_full 'Journal of the Chemical Society, Dalton Transactions'
_journal_page_first 1469
_journal_paper_doi 10.1039/a801443d
_journal_year 1998
_chemical_compound_source synthesis
_chemical_formula_moiety (EtN)5P4(O)(OPh)2(O2C6Cl4)
_chemical_formula_sum 'C28 H35 Cl4 N5 O5 P4'
_chemical_formula_weight 787.29
_chemical_melting_point 410.1(10)
_space_group_IT_number 14
_space_group_name_Hall '-P 2ybc'
_space_group_name_H-M_alt 'P 1 21/c 1'
_symmetry_cell_setting monoclinic
_symmetry_space_group_name_H-M 'P 1 21/c 1'
_atom_sites_solution_hydrogens geom
_atom_sites_solution_primary direct
_atom_sites_solution_secondary difmap
_audit_creation_method SHELXL
_cell_angle_alpha 90.00
_cell_angle_beta 91.20(3)
_cell_angle_gamma 90.00
_cell_formula_units_Z 4
_cell_length_a 8.828(4)
_cell_length_b 13.930(5)
_cell_length_c 29.316(10)
_cell_measurement_reflns_used 25
_cell_measurement_temperature 290(2)
_cell_measurement_theta_max 12
_cell_measurement_theta_min 8
_cell_volume 3604(2)
_computing_cell_refinement 'least-square refinement'
_computing_data_collection 'Enraf-Nonius CAD-4 program'
_computing_data_reduction local
_computing_molecular_graphics 'ORTEP II'
_computing_publication_material CIF
_computing_structure_refinement 'SHELXL-93 (Sheldrick, 1993)'
_computing_structure_solution 'SHELXS-86 (Sheldrick, 1990)'
_diffrn_ambient_temperature 290(2)
_diffrn_measurement_device 'Enraf-Nonius CAD-4 diffractometer'
_diffrn_measurement_method 'w scans'
_diffrn_radiation_monochromator graphite
_diffrn_radiation_source 'fine-focus sealed tube'
_diffrn_radiation_type MoKa
_diffrn_radiation_wavelength 0.71070
_diffrn_reflns_av_R_equivalents 0.0692
_diffrn_reflns_av_sigmaI/netI 0.0300
_diffrn_reflns_limit_h_max 10
_diffrn_reflns_limit_h_min 0
_diffrn_reflns_limit_k_max 16
_diffrn_reflns_limit_k_min 0
_diffrn_reflns_limit_l_max 34
_diffrn_reflns_limit_l_min -34
_diffrn_reflns_number 6853
_diffrn_reflns_theta_max 24.98
_diffrn_reflns_theta_min 1.39
_diffrn_standards_interval_count 100
_diffrn_standards_interval_time '3600 sec'
_diffrn_standards_number 3
_exptl_absorpt_coefficient_mu 0.550
_exptl_absorpt_correction_type 'not applied'
_exptl_crystal_colour colourless
_exptl_crystal_density_diffrn 1.451
_exptl_crystal_density_meas ?
_exptl_crystal_description rectangular
_exptl_crystal_F_000 1624
_exptl_crystal_size_max 0.23
_exptl_crystal_size_mid 0.20
_exptl_crystal_size_min 0.18
_refine_diff_density_max .281
_refine_diff_density_min -.328
_refine_diff_density_rms .055
_refine_ls_extinction_method none
_refine_ls_goodness_of_fit_all 1.074
_refine_ls_goodness_of_fit_obs 1.077
_refine_ls_hydrogen_treatment constraint
_refine_ls_matrix_type full
_refine_ls_number_parameters 420
_refine_ls_number_reflns 6351
_refine_ls_number_restraints 0
_refine_ls_restrained_S_all 1.076
_refine_ls_restrained_S_obs 1.077
_refine_ls_R_factor_all 0.0588
_refine_ls_R_factor_obs 0.0386
_refine_ls_shift/esd_max 0.004
_refine_ls_shift/esd_mean 0.001
_refine_ls_structure_factor_coef Fsqd
_refine_ls_weighting_details 'w=1/[s^2^(Fo^2^)+( 0.0451P)^2^+1.8141P] where P=(Fo^2^+2Fc^2^)/3'
_refine_ls_weighting_scheme calc
_refine_ls_wR_factor_all 0.1065
_refine_ls_wR_factor_obs 0.0928
_reflns_number_observed 4909
_reflns_number_total 6353
_reflns_observed_criterion >2sigma(I)
_cod_data_source_file d801443.txt
_cod_data_source_block 5bic
_cod_depositor_comments
;
The following automatic conversions were performed:

data item '_chemical_melting_point' value '136-138 deg' was changed
to '410.1(10)' -- it was converted from degrees Celsius(C) to
Kelvins(K), the average value was taken and precision was estimated.

data item '_exptl_crystal_density_meas' value 'not measured' was
changed to '?' -- the value is perceived as not measured.

data item '_refine_ls_weighting_scheme' value 'calc
w=1/[s^2^(Fo^2^)+( 0.0451P)^2^+1.8141P] where P=(Fo^2^+2Fc^2^)/3' was
changed to 'calc'. A new data item '_refine_ls_weighting_details' was
created with the value set to 'w=1/[s^2^(Fo^2^)+(
0.0451P)^2^+1.8141P] where P=(Fo^2^+2Fc^2^)/3'.

Automatic conversion script
Id: cif_fix_values 6909 2019-04-08 15:41:33Z antanas 
;
_cod_original_cell_volume 3604.5(26)
_cod_original_sg_symbol_H-M P21/c
_cod_database_code 7702307

loop_
_symmetry_equiv_pos_as_xyz
'x, y, z'
'-x, y+1/2, -z+1/2'
'-x, -y, -z'
'x, -y-1/2, z-1/2'

loop_
_atom_site_aniso_label
_atom_site_aniso_U_11
_atom_site_aniso_U_22
_atom_site_aniso_U_33
_atom_site_aniso_U_23
_atom_site_aniso_U_13
_atom_site_aniso_U_12
P1 0.0594(4) 0.0425(4) 0.0504(4) -0.0064(3) 0.0067(3) 0.0049(3)
P2 0.0604(4) 0.0414(4) 0.0563(4) 0.0031(3) 0.0071(3) 0.0053(3)
P3 0.0526(4) 0.0378(3) 0.0448(3) -0.0011(3) 0.0107(3) 0.0007(3)
P4 0.0545(4) 0.0556(4) 0.0595(4) -0.0045(3) 0.0033(3) 0.0031(3)
N1 0.0600(13) 0.0362(11) 0.0627(14) -0.0023(10) 0.0041(11) -0.0014(10)
N2 0.0643(14) 0.0453(12) 0.0459(12) -0.0013(10) 0.0043(10) 0.0073(10)
N3 0.0531(13) 0.0446(12) 0.0507(12) 0.0015(9) 0.0102(10) -0.0018(10)
N4 0.0640(14) 0.0536(13) 0.0550(13) -0.0107(11) -0.0027(11) 0.0039(11)
N5 0.0523(12) 0.0391(11) 0.0470(11) -0.0020(9) 0.0109(9) 0.0002(9)
O1 0.0754(13) 0.0586(12) 0.0567(11) -0.0126(9) 0.0130(10) 0.0116(10)
O2 0.0552(11) 0.0439(10) 0.0681(12) -0.0021(8) 0.0066(9) 0.0041(8)
O3 0.0603(11) 0.0379(9) 0.0528(10) -0.0040(8) 0.0166(8) -0.0002(8)
O4 0.0652(11) 0.0453(10) 0.0489(10) -0.0026(8) 0.0141(8) 0.0017(8)
O5 0.0657(12) 0.0549(11) 0.0593(11) 0.0031(9) 0.0116(9) 0.0136(9)
C11 0.074(2) 0.047(2) 0.087(2) -0.0009(15) 0.004(2) -0.0080(14)
C12 0.114(3) 0.052(2) 0.122(3) -0.025(2) 0.015(2) -0.011(2)
C21 0.093(2) 0.078(2) 0.055(2) -0.007(2) -0.009(2) 0.031(2)
C22 0.084(3) 0.112(3) 0.111(3) -0.059(3) -0.028(2) 0.026(2)
C31 0.063(2) 0.057(2) 0.068(2) 0.0048(14) 0.0120(14) -0.0094(14)
C32 0.069(2) 0.080(2) 0.076(2) -0.001(2) 0.022(2) -0.012(2)
C41 0.076(2) 0.080(2) 0.069(2) -0.022(2) -0.004(2) -0.005(2)
C42 0.155(4) 0.114(3) 0.062(2) -0.008(2) -0.010(2) 0.020(3)
C51 0.062(2) 0.050(2) 0.062(2) -0.0022(13) 0.0194(13) -0.0021(13)
C52 0.108(3) 0.071(2) 0.083(2) 0.021(2) 0.033(2) -0.002(2)
C2A 0.0471(15) 0.0416(14) 0.074(2) -0.0029(13) 0.0052(13) 0.0007(12)
C2B 0.064(2) 0.061(2) 0.072(2) 0.0005(15) 0.0091(15) 0.0056(15)
C2C 0.074(2) 0.072(2) 0.091(2) -0.013(2) 0.024(2) 0.005(2)
C2D 0.065(2) 0.055(2) 0.125(3) -0.015(2) 0.019(2) 0.008(2)
C2E 0.066(2) 0.055(2) 0.116(3) 0.008(2) -0.001(2) 0.013(2)
C2F 0.062(2) 0.055(2) 0.077(2) 0.0019(15) -0.0007(15) 0.0051(14)
C3A 0.0490(14) 0.0432(14) 0.0517(14) -0.0072(12) 0.0050(11) 0.0022(11)
C3B 0.056(2) 0.0448(14) 0.061(2) -0.0044(12) 0.0017(13) 0.0008(12)
C3C 0.060(2) 0.047(2) 0.073(2) -0.0136(14) -0.0071(15) 0.0088(13)
C3D 0.053(2) 0.062(2) 0.068(2) -0.0240(15) 0.0005(14) 0.0096(13)
C3E 0.053(2) 0.063(2) 0.052(2) -0.0131(13) 0.0077(12) 0.0015(13)
C3F 0.0501(14) 0.0458(14) 0.0527(15) -0.0072(12) 0.0032(12) 0.0012(12)
C4A 0.057(2) 0.054(2) 0.055(2) -0.0039(13) -0.0043(13) 0.0101(13)
C4B 0.085(2) 0.065(2) 0.065(2) 0.003(2) 0.005(2) 0.013(2)
C4C 0.116(3) 0.061(2) 0.104(3) 0.006(2) 0.010(2) 0.017(2)
C4D 0.108(3) 0.065(2) 0.122(3) -0.016(2) -0.002(3) 0.029(2)
C4E 0.096(3) 0.091(3) 0.100(3) -0.014(2) 0.027(2) 0.030(2)
C4F 0.079(2) 0.070(2) 0.080(2) 0.003(2) 0.023(2) 0.018(2)
Cl1 0.1027(6) 0.0484(4) 0.0790(5) 0.0055(4) 0.0190(5) -0.0035(4)
Cl2 0.1060(7) 0.0473(4) 0.1097(7) -0.0156(4) -0.0012(5) 0.0195(4)
Cl3 0.0860(6) 0.0879(6) 0.1011(7) -0.0443(5) 0.0207(5) 0.0160(5)
Cl4 0.1004(6) 0.0910(6) 0.0653(5) -0.0146(4) 0.0354(4) -0.0087(5)

loop_
_atom_site_label
_atom_site_type_symbol
_atom_site_fract_x
_atom_site_fract_y
_atom_site_fract_z
_atom_site_U_iso_or_equiv
_atom_site_thermal_displace_type
_atom_site_occupancy
_atom_site_calc_flag
_atom_site_refinement_flags
P1 P 0.01491(8) 0.04499(5) 0.31932(2) 0.0507(2) Uani 1 d .
P2 P 0.13948(8) -0.02172(5) 0.40828(2) 0.0526(2) Uani 1 d .
P3 P -0.01317(7) 0.16860(5) 0.39979(2) 0.0449(2) Uani 1 d .
P4 P -0.28316(8) 0.12726(5) 0.33575(3) 0.0565(2) Uani 1 d .
N1 N 0.0221(3) -0.03463(14) 0.36236(8) 0.0529(5) Uani 1 d .
N2 N 0.1005(3) 0.09213(15) 0.42846(7) 0.0518(5) Uani 1 d .
N3 N -0.1869(2) 0.12594(15) 0.38712(7) 0.0493(5) Uani 1 d .
N4 N -0.1672(3) 0.0578(2) 0.30457(8) 0.0576(6) Uani 1 d .
N5 N 0.0644(2) 0.14334(14) 0.34699(7) 0.0460(5) Uani 1 d .
O1 O 0.1067(2) 0.02087(14) 0.27971(6) 0.0634(5) Uani 1 d .
O2 O 0.3060(2) 0.00286(12) 0.38555(6) 0.0557(5) Uani 1 d .
O3 O 0.0224(2) 0.28285(12) 0.38888(6) 0.0501(4) Uani 1 d .
O4 O -0.0820(2) 0.20813(12) 0.45426(6) 0.0530(4) Uani 1 d .
O5 O -0.2330(2) 0.23357(13) 0.31629(6) 0.0598(5) Uani 1 d .
C11 C -0.0583(4) -0.1286(2) 0.35847(12) 0.0690(8) Uani 1 d .
H11A H -0.1546(4) -0.1185(2) 0.34261(12) 0.083 Uiso 1 calc R
H11B H -0.0797(4) -0.1515(2) 0.38890(12) 0.083 Uiso 1 calc R
C12 C 0.0276(5) -0.2043(2) 0.33398(14) 0.0957(12) Uani 1 d .
H12A H -0.0318(14) -0.2619(7) 0.3323(9) 0.144 Uiso 1 calc R
H12B H 0.1210(16) -0.2171(15) 0.3502(5) 0.144 Uiso 1 calc R
H12C H 0.0490(29) -0.1825(9) 0.3037(4) 0.144 Uiso 1 calc R
C21 C 0.1531(4) 0.1034(2) 0.47674(10) 0.0753(9) Uani 1 d .
H21A H 0.2109(4) 0.0471(2) 0.48577(10) 0.090 Uiso 1 calc R
H21B H 0.0656(4) 0.1072(2) 0.49611(10) 0.090 Uiso 1 calc R
C22 C 0.2494(4) 0.1913(3) 0.48422(14) 0.1028(14) Uani 1 d .
H22A H 0.2935(28) 0.1897(11) 0.5144(4) 0.154 Uiso 1 calc R
H22B H 0.1878(8) 0.2477(3) 0.4808(10) 0.154 Uiso 1 calc R
H22C H 0.3285(21) 0.1925(12) 0.4623(7) 0.154 Uiso 1 calc R
C31 C -0.2575(3) 0.0602(2) 0.42153(10) 0.0627(7) Uani 1 d .
H31A H -0.2881(3) 0.0013(2) 0.40630(10) 0.075 Uiso 1 calc R
H31B H -0.1816(3) 0.0438(2) 0.44462(10) 0.075 Uiso 1 calc R
C32 C -0.3930(4) 0.1023(2) 0.44467(11) 0.0749(9) Uani 1 d .
H32A H -0.4334(16) 0.0561(7) 0.4654(6) 0.112 Uiso 1 calc R
H32B H -0.4690(11) 0.1189(16) 0.42213(13) 0.112 Uiso 1 calc R
H32C H -0.3628(7) 0.1589(10) 0.4612(7) 0.112 Uiso 1 calc R
C41 C -0.2258(4) 0.0235(3) 0.25934(11) 0.0750(9) Uani 1 d .
H41A H -0.1646(4) -0.0302(3) 0.24960(11) 0.090 Uiso 1 calc R
H41B H -0.3287(4) 0.0006(3) 0.26268(11) 0.090 Uiso 1 calc R
C42 C -0.2248(6) 0.0986(3) 0.22344(12) 0.1107(15) Uani 1 d .
H42A H -0.2617(37) 0.0719(7) 0.1951(3) 0.166 Uiso 1 calc R
H42B H -0.1232(8) 0.1215(17) 0.2198(8) 0.166 Uiso 1 calc R
H42C H -0.2888(31) 0.1509(11) 0.2322(6) 0.166 Uiso 1 calc R
C51 C 0.2056(3) 0.1921(2) 0.33171(9) 0.0575(7) Uani 1 d .
H51A H 0.2756(3) 0.1439(2) 0.32088(9) 0.069 Uiso 1 calc R
H51B H 0.2533(3) 0.2240(2) 0.35767(9) 0.069 Uiso 1 calc R
C52 C 0.1771(5) 0.2647(3) 0.29444(12) 0.0870(11) Uani 1 d .
H52A H 0.2700(8) 0.2972(14) 0.2878(7) 0.131 Uiso 1 calc R
H52B H 0.1034(24) 0.3105(12) 0.3042(4) 0.131 Uiso 1 calc R
H52C H 0.1399(30) 0.2326(3) 0.2675(3) 0.131 Uiso 1 calc R
C2A C 0.3902(3) -0.0764(2) 0.37080(10) 0.0543(7) Uani 1 d .
C2B C 0.4100(3) -0.0884(2) 0.32454(11) 0.0656(8) Uani 1 d .
H2B H 0.3663(3) -0.0458(2) 0.30371(11) 0.079 Uiso 1 calc R
C2C C 0.4958(4) -0.1650(2) 0.30967(13) 0.0785(9) Uani 1 d .
H2C H 0.5115(4) -0.1733(2) 0.27865(13) 0.094 Uiso 1 calc R
C2D C 0.5581(4) -0.2289(2) 0.34066(15) 0.0812(10) Uani 1 d .
H2D H 0.6148(4) -0.2807(2) 0.33051(15) 0.097 Uiso 1 calc R
C2E C 0.5364(4) -0.2163(2) 0.38641(14) 0.0792(10) Uani 1 d .
H2E H 0.5781(4) -0.2597(2) 0.40723(14) 0.095 Uiso 1 calc R
C2F C 0.4528(3) -0.1393(2) 0.40179(11) 0.0644(8) Uani 1 d .
H2F H 0.4392(3) -0.1303(2) 0.43287(11) 0.077 Uiso 1 calc R
C3A C -0.0430(3) 0.3478(2) 0.41756(9) 0.0479(6) Uani 1 d .
C3B C -0.0488(3) 0.4451(2) 0.41057(9) 0.0539(6) Uani 1 d .
C3C C -0.1271(3) 0.4999(2) 0.44267(11) 0.0601(7) Uani 1 d .
C3D C -0.1928(3) 0.4560(2) 0.47982(10) 0.0607(7) Uani 1 d .
C3E C -0.1811(3) 0.3564(2) 0.48676(9) 0.0559(7) Uani 1 d .
C3F C -0.1062(3) 0.3030(2) 0.45456(9) 0.0495(6) Uani 1 d .
C4A C -0.3108(3) 0.3170(2) 0.32759(9) 0.0551(7) Uani 1 d .
C4B C -0.2802(4) 0.3968(2) 0.30163(11) 0.0717(8) Uani 1 d .
H4B H -0.2140(4) 0.3926(2) 0.27744(11) 0.086 Uiso 1 calc R
C4C C -0.3485(5) 0.4826(3) 0.31179(14) 0.0936(12) Uani 1 d .
H4C H -0.3279(5) 0.5368(3) 0.29450(14) 0.112 Uiso 1 calc R
C4D C -0.4471(5) 0.4888(3) 0.3474(2) 0.0981(13) Uani 1 d .
H4D H -0.4931(5) 0.5471(3) 0.3540(2) 0.118 Uiso 1 calc R
C4E C -0.4772(5) 0.4103(3) 0.37277(14) 0.0955(12) Uani 1 d .
H4E H -0.5444(5) 0.4149(3) 0.39668(14) 0.115 Uiso 1 calc R
C4F C -0.4088(4) 0.3229(2) 0.36352(11) 0.0760(9) Uani 1 d .
H4F H -0.4287(4) 0.2692(2) 0.38125(11) 0.091 Uiso 1 calc R
Cl1 Cl 0.03944(11) 0.49590(5) 0.36499(3) 0.0765(2) Uani 1 d .
Cl2 Cl -0.14208(11) 0.62203(6) 0.43468(3) 0.0877(3) Uani 1 d .
Cl3 Cl -0.28956(11) 0.52416(7) 0.51910(3) 0.0914(3) Uani 1 d .
Cl4 Cl -0.25744(11) 0.30030(7) 0.53330(3) 0.0851(3) Uani 1 d .

loop_
_atom_type_symbol
_atom_type_description
_atom_type_scat_dispersion_real
_atom_type_scat_dispersion_imag
_atom_type_scat_source
C C .0033 .0016 'International Tables Vol C Tables 4.2.6.8 and 6.1.1.4'
H H .0000 .0000 'International Tables Vol C Tables 4.2.6.8 and 6.1.1.4'
N N .0061 .0033 'International Tables Vol C Tables 4.2.6.8 and 6.1.1.4'
O O .0106 .0060 'International Tables Vol C Tables 4.2.6.8 and 6.1.1.4'
P P .1023 .0942 'International Tables Vol C Tables 4.2.6.8 and 6.1.1.4'
Cl Cl .1484 .1585 'International Tables Vol C Tables 4.2.6.8 and 6.1.1.4'

loop_
_geom_angle_atom_site_label_1
_geom_angle_atom_site_label_2
_geom_angle_atom_site_label_3
_geom_angle
O1 P1 N5 115.77(11)
O1 P1 N4 111.39(12)
N5 P1 N4 106.47(11)
O1 P1 N1 115.47(12)
N5 P1 N1 100.01(11)
N4 P1 N1 106.65(12)
O2 P2 N1 103.60(11)
O2 P2 N2 97.60(10)
N1 P2 N2 104.28(11)
O3 P3 N2 126.44(11)
O3 P3 N3 118.27(10)
N2 P3 N3 114.84(12)
O3 P3 N5 86.72(9)
N2 P3 N5 94.29(11)
N3 P3 N5 96.09(11)
O3 P3 O4 86.93(8)
N2 P3 O4 87.68(10)
N3 P3 O4 88.91(10)
N5 P3 O4 173.26(9)
O5 P4 N4 99.02(11)
O5 P4 N3 100.47(10)
N4 P4 N3 100.02(11)
C11 N1 P1 120.7(2)
C11 N1 P2 115.9(2)
P1 N1 P2 122.71(13)
C21 N2 P3 125.5(2)
C21 N2 P2 111.2(2)
P3 N2 P2 122.17(13)
C31 N3 P3 117.1(2)
C31 N3 P4 113.0(2)
P3 N3 P4 128.65(13)
C41 N4 P1 120.7(2)
C41 N4 P4 117.5(2)
P1 N4 P4 120.87(13)
C51 N5 P1 116.4(2)
C51 N5 P3 121.3(2)
P1 N5 P3 120.05(12)
C2A O2 P2 116.1(2)
C3A O3 P3 115.6(2)
C3F O4 P3 111.3(2)
C4A O5 P4 121.9(2)
N1 C11 C12 114.3(3)
N2 C21 C22 112.9(3)
C32 C31 N3 114.1(2)
C42 C41 N4 113.4(3)
N5 C51 C52 113.3(3)
C2F C2A C2B 121.0(3)
C2F C2A O2 120.5(3)
C2B C2A O2 118.5(3)
C2A C2B C2C 119.0(3)
C2D C2C C2B 120.3(3)
C2E C2D C2C 120.0(3)
C2D C2E C2F 120.4(3)
C2A C2F C2E 119.4(3)
O3 C3A C3B 125.1(2)
O3 C3A C3F 111.5(2)
C3B C3A C3F 123.4(2)
C3A C3B C3C 117.0(3)
C3A C3B Cl1 120.5(2)
C3C C3B Cl1 122.4(2)
C3D C3C C3B 120.4(3)
C3D C3C Cl2 120.7(2)
C3B C3C Cl2 118.9(2)
C3C C3D C3E 121.2(2)
C3C C3D Cl3 120.0(2)
C3E C3D Cl3 118.7(2)
C3F C3E C3D 117.9(3)
C3F C3E Cl4 119.9(2)
C3D C3E Cl4 122.3(2)
O4 C3F C3A 112.0(2)
O4 C3F C3E 127.9(2)
C3A C3F C3E 120.1(2)
C4B C4A C4F 120.5(3)
C4B C4A O5 116.0(3)
C4F C4A O5 123.4(3)
C4C C4B C4A 119.3(3)
C4B C4C C4D 120.5(4)
C4E C4D C4C 120.1(3)
C4D C4E C4F 120.6(4)
C4A C4F C4E 118.9(3)

loop_
_geom_bond_atom_site_label_1
_geom_bond_atom_site_label_2
_geom_bond_distance
P1 O1 1.469(2)
P1 N5 1.647(2)
P1 N4 1.666(3)
P1 N1 1.680(2)
P2 O2 1.662(2)
P2 N1 1.691(2)
P2 N2 1.730(2)
P3 O3 1.655(2)
P3 N2 1.677(2)
P3 N3 1.679(2)
P3 N5 1.742(2)
P3 O4 1.806(2)
P4 O5 1.651(2)
P4 N4 1.691(2)
P4 N3 1.714(2)
N1 C11 1.492(3)
N2 C21 1.489(3)
N3 C31 1.507(3)
N4 C41 1.492(4)
N5 C51 1.496(3)
O2 C2A 1.404(3)
O3 C3A 1.371(3)
O4 C3F 1.339(3)
O5 C4A 1.394(3)
C11 C12 1.492(4)
C21 C22 1.504(5)
C31 C32 1.506(4)
C41 C42 1.484(5)
C51 C52 1.506(4)
C2A C2F 1.371(4)
C2A C2B 1.381(4)
C2B C2C 1.383(4)
C2C C2D 1.379(5)
C2D C2E 1.370(5)
C2E C2F 1.382(4)
C3A C3B 1.372(4)
C3A C3F 1.379(4)
C3B C3C 1.404(4)
C3B Cl1 1.714(3)
C3C C3D 1.387(4)
C3C Cl2 1.722(3)
C3D C3E 1.405(4)
C3D Cl3 1.732(3)
C3E C3F 1.381(3)
C3E Cl4 1.722(3)
C4A C4B 1.376(4)
C4A C4F 1.379(4)
C4B C4C 1.374(5)
C4C C4D 1.375(5)
C4D C4E 1.353(5)
C4E C4F 1.388(5)

loop_
_geom_torsion_atom_site_label_1
_geom_torsion_atom_site_label_2
_geom_torsion_atom_site_label_3
_geom_torsion_atom_site_label_4
_geom_torsion
O1 P1 N1 C11 -74.2(2)
N5 P1 N1 C11 160.8(2)
N4 P1 N1 C11 50.2(2)
O1 P1 N1 P2 96.2(2)
N5 P1 N1 P2 -28.7(2)
N4 P1 N1 P2 -139.43(15)
O2 P2 N1 C11 122.6(2)
N2 P2 N1 C11 -135.8(2)
O2 P2 N1 P1 -48.3(2)
N2 P2 N1 P1 53.4(2)
O3 P3 N2 C21 60.8(3)
N3 P3 N2 C21 -111.4(3)
N5 P3 N2 C21 149.9(2)
O4 P3 N2 C21 -23.7(2)
O3 P3 N2 P2 -132.44(14)
N3 P3 N2 P2 55.4(2)
N5 P3 N2 P2 -43.4(2)
O4 P3 N2 P2 143.1(2)
O2 P2 N2 C21 -93.1(2)
N1 P2 N2 C21 160.7(2)
O2 P2 N2 P3 98.4(2)
N1 P2 N2 P3 -7.8(2)
O3 P3 N3 C31 -137.8(2)
N2 P3 N3 C31 35.1(2)
N5 P3 N3 C31 132.7(2)
O4 P3 N3 C31 -51.9(2)
O3 P3 N3 P4 56.1(2)
N2 P3 N3 P4 -131.0(2)
N5 P3 N3 P4 -33.4(2)
O4 P3 N3 P4 142.0(2)
O5 P4 N3 C31 155.4(2)
N4 P4 N3 C31 -103.4(2)
O5 P4 N3 P3 -38.0(2)
N4 P4 N3 P3 63.2(2)
O1 P1 N4 C41 14.2(3)
N5 P1 N4 C41 141.3(2)
N1 P1 N4 C41 -112.6(2)
O1 P1 N4 P4 -154.51(15)
N5 P1 N4 P4 -27.4(2)
N1 P1 N4 P4 78.7(2)
O5 P4 N4 C41 -89.9(2)
N3 P4 N4 C41 167.7(2)
O5 P4 N4 P1 79.2(2)
N3 P4 N4 P1 -23.2(2)
O1 P1 N5 C51 -5.7(2)
N4 P1 N5 C51 -130.1(2)
N1 P1 N5 C51 119.1(2)
O1 P1 N5 P3 -168.90(13)
N4 P1 N5 P3 66.7(2)
N1 P1 N5 P3 -44.1(2)
O3 P3 N5 C51 42.6(2)
N2 P3 N5 C51 -83.7(2)
N3 P3 N5 C51 160.7(2)
O4 P3 N5 C51 23.1(9)
O3 P3 N5 P1 -154.98(14)
N2 P3 N5 P1 78.7(2)
N3 P3 N5 P1 -36.9(2)
O4 P3 N5 P1 -174.6(8)
N1 P2 O2 C2A -82.6(2)
N2 P2 O2 C2A 170.7(2)
N2 P3 O3 C3A -98.8(2)
N3 P3 O3 C3A 73.2(2)
N5 P3 O3 C3A 168.3(2)
O4 P3 O3 C3A -13.9(2)
O3 P3 O4 C3F 15.2(2)
N2 P3 O4 C3F 141.9(2)
N3 P3 O4 C3F -103.2(2)
N5 P3 O4 C3F 34.8(9)
N4 P4 O5 C4A 172.0(2)
N3 P4 O5 C4A -86.0(2)
P1 N1 C11 C12 83.2(3)
P2 N1 C11 C12 -87.9(3)
P3 N2 C21 C22 -63.1(3)
P2 N2 C21 C22 128.9(2)
P3 N3 C31 C32 112.1(3)
P4 N3 C31 C32 -79.6(3)
P1 N4 C41 C42 -92.6(3)
P4 N4 C41 C42 76.5(4)
P1 N5 C51 C52 89.1(3)
P3 N5 C51 C52 -107.9(3)
P2 O2 C2A C2F -69.3(3)
P2 O2 C2A C2B 111.5(2)
C2F C2A C2B C2C -0.7(5)
O2 C2A C2B C2C 178.5(3)
C2A C2B C2C C2D 1.2(5)
C2B C2C C2D C2E -0.7(5)
C2C C2D C2E C2F -0.3(5)
C2B C2A C2F C2E -0.3(4)
O2 C2A C2F C2E -179.4(3)
C2D C2E C2F C2A 0.8(5)
P3 O3 C3A C3B -169.0(2)
P3 O3 C3A C3F 9.8(3)
O3 C3A C3B C3C 177.0(2)
C3F C3A C3B C3C -1.7(4)
O3 C3A C3B Cl1 -4.1(4)
C3F C3A C3B Cl1 177.2(2)
C3A C3B C3C C3D 0.9(4)
Cl1 C3B C3C C3D -178.0(2)
C3A C3B C3C Cl2 -178.3(2)
Cl1 C3B C3C Cl2 2.8(4)
C3B C3C C3D C3E 0.9(4)
Cl2 C3C C3D C3E -179.9(2)
C3B C3C C3D Cl3 -179.8(2)
Cl2 C3C C3D Cl3 -0.6(4)
C3C C3D C3E C3F -2.1(4)
Cl3 C3D C3E C3F 178.7(2)
C3C C3D C3E Cl4 178.4(2)
Cl3 C3D C3E Cl4 -0.9(4)
P3 O4 C3F C3A -12.8(3)
P3 O4 C3F C3E 168.4(2)
O3 C3A C3F O4 2.8(3)
C3B C3A C3F O4 -178.4(2)
O3 C3A C3F C3E -178.3(2)
C3B C3A C3F C3E 0.6(4)
C3D C3E C3F O4 -180.0(3)
Cl4 C3E C3F O4 -0.4(4)
C3D C3E C3F C3A 1.3(4)
Cl4 C3E C3F C3A -179.1(2)
P4 O5 C4A C4B -166.1(2)
P4 O5 C4A C4F 16.4(4)
C4F C4A C4B C4C -0.1(5)
O5 C4A C4B C4C -177.7(3)
C4A C4B C4C C4D -0.4(6)
C4B C4C C4D C4E 0.2(7)
C4C C4D C4E C4F 0.3(7)
C4B C4A C4F C4E 0.6(5)
O5 C4A C4F C4E 178.1(3)
C4D C4E C4F C4A -0.8(6)
